data_1540609
loop_
_publ_author_name
'Zhu, Longzhi'
'Qiu, Renhua'
'Cao, Xin'
'Xiao, Song'
'Xu, Xinhua'
'Au, Chak-Tong'
'Yin, Shuang-Feng'

_publ_section_title
;
 Copper-Mediated Remote C-H Bond Chalcogenation of Quinolines on the C5
 Position.
;
_journal_issue 22
_journal_name_full 'Organic letters'
_journal_page_first 5528
_journal_page_last 5531
_journal_paper_doi 10.1021/acs.orglett.5b02511
_journal_volume 17
_journal_year 2015
_chemical_formula_moiety 'C20 H20 N2 O S'
_chemical_formula_sum 'C20 H20 N2 O S'
_chemical_formula_weight 336.44
_chemical_name_systematic
; 
 ? 
;
_space_group_IT_number 14
_symmetry_cell_setting monoclinic
_symmetry_space_group_name_Hall '-P 2yn'
_symmetry_space_group_name_H-M 'P 1 21/n 1'
_atom_sites_solution_hydrogens geom
_atom_sites_solution_primary direct
_atom_sites_solution_secondary difmap
_audit_creation_method SHELXL-97
_cell_angle_alpha 90.00
_cell_angle_beta 94.681(3)
_cell_angle_gamma 90.00
_cell_formula_units_Z 4
_cell_length_a 10.5944(18)
_cell_length_b 5.6765(10)
_cell_length_c 27.958(5)
_cell_measurement_reflns_used 5840
_cell_measurement_temperature 100(2)
_cell_measurement_theta_max 28.36
_cell_measurement_theta_min 2.80
_cell_volume 1675.8(5)
_computing_cell_refinement 'SAINT (Bruker, 2002)'
_computing_data_collection 'SMART (Bruker, 2002)'
_computing_data_reduction SAINT
_computing_molecular_graphics 'XP (Bruker, 2002)'
_computing_publication_material 'SHELXL-97 (Bruker, 2002)'
_computing_structure_refinement 'SHELXL-97 (Sheldrick, 1997)'
_computing_structure_solution 'SHELXS-97 (Sheldrick, 1997)'
_diffrn_ambient_temperature 100(2)
_diffrn_measured_fraction_theta_full 0.977
_diffrn_measured_fraction_theta_max 0.977
_diffrn_measurement_device_type 'Bruker APEX II area-detector diffractometer'
_diffrn_measurement_method '\f and \w scans'
_diffrn_radiation_monochromator graphite
_diffrn_radiation_source 'fine-focus sealed tube'
_diffrn_radiation_type MoK\a
_diffrn_radiation_wavelength 0.71073
_diffrn_reflns_av_R_equivalents 0.0341
_diffrn_reflns_av_sigmaI/netI 0.0315
_diffrn_reflns_limit_h_max 10
_diffrn_reflns_limit_h_min -12
_diffrn_reflns_limit_k_max 6
_diffrn_reflns_limit_k_min -6
_diffrn_reflns_limit_l_max 33
_diffrn_reflns_limit_l_min -33
_diffrn_reflns_number 12220
_diffrn_reflns_theta_full 25.50
_diffrn_reflns_theta_max 25.50
_diffrn_reflns_theta_min 1.46
_exptl_absorpt_coefficient_mu 0.202
_exptl_absorpt_correction_T_max 0.9645
_exptl_absorpt_correction_T_min 0.9512
_exptl_absorpt_correction_type multi-scan
_exptl_absorpt_process_details 'SADABS (Bruker, 2002)'
_exptl_crystal_colour Colorless
_exptl_crystal_density_diffrn 1.334
_exptl_crystal_density_method 'not measured'
_exptl_crystal_description Rod
_exptl_crystal_F_000 712
_exptl_crystal_size_max 0.25
_exptl_crystal_size_mid 0.22
_exptl_crystal_size_min 0.18
_refine_diff_density_max 0.658
_refine_diff_density_min -0.457
_refine_diff_density_rms 0.116
_refine_ls_extinction_method none
_refine_ls_goodness_of_fit_ref 1.179
_refine_ls_hydrogen_treatment constr
_refine_ls_matrix_type full
_refine_ls_number_parameters 220
_refine_ls_number_reflns 3048
_refine_ls_number_restraints 0
_refine_ls_restrained_S_all 1.179
_refine_ls_R_factor_all 0.0953
_refine_ls_R_factor_gt 0.0913
_refine_ls_shift/su_max 0.000
_refine_ls_shift/su_mean 0.000
_refine_ls_structure_factor_coef Fsqd
_refine_ls_weighting_details 'calc w=1/[\s^2^(Fo^2^)+(0.0211P)^2^+15.9237P] where P=(Fo^2^+2Fc^2^)/3'
_refine_ls_weighting_scheme calc
_refine_ls_wR_factor_gt 0.2157
_refine_ls_wR_factor_ref 0.2174
_reflns_number_gt 2846
_reflns_number_total 3048
_reflns_threshold_expression I>2\s(I)
_cod_data_source_file ol5b02511_si_002.cif
_cod_data_source_block mo_20150423d_0m
_cod_depositor_comments
;
The following automatic conversions were performed:

'_symmetry_cell_setting' value 'Monoclinic' changed to 'monoclinic'
according to
/usr/data/users/saulius/crontab/automatic-downloads/current/ACS/lib/dictionaries/cif_core.dic
dictionary named 'cif_core.dic' version 2.4.2 from 2011-04-26.

'_exptl_absorpt_correction_type' value 'Multi-scan' changed to
'multi-scan' according to
/usr/data/users/saulius/crontab/automatic-downloads/current/ACS/lib/dictionaries/cif_core.dic
dictionary named 'cif_core.dic' version 2.4.2 from 2011-04-26.

Automatic conversion script
Id: cif_fix_values 4268 2015-11-12 08:31:59Z antanas 
;
_cod_original_sg_symbol_H-M 'P 21/n'
_cod_database_code 1540609

loop_
_symmetry_equiv_pos_as_xyz
'x, y, z'
'-x+1/2, y+1/2, -z+1/2'
'-x, -y, -z'
'x-1/2, -y-1/2, z-1/2'

loop_
_atom_site_label
_atom_site_type_symbol
_atom_site_fract_x
_atom_site_fract_y
_atom_site_fract_z
_atom_site_U_iso_or_equiv
_atom_site_adp_type
_atom_site_occupancy
_atom_site_symmetry_multiplicity
_atom_site_calc_flag
_atom_site_refinement_flags
S1 S 0.24357(12) 0.3969(2) 0.01371(4) 0.0179(3) Uani 1 1 d .
O1 O 0.5682(3) 0.8730(7) 0.21545(13) 0.0208(8) Uani 1 1 d .
N2 N 0.3845(4) 1.0272(8) 0.18189(14) 0.0142(9) Uani 1 1 d .
H2 H 0.3320 1.1415 0.1841 0.017 Uiso 1 1 calc R
C1 C 0.2391(5) 0.9134(9) 0.11656(17) 0.0146(10) Uani 1 1 d .
C2 C 0.3570(4) 0.8701(9) 0.14376(16) 0.0138(10) Uani 1 1 d .
C3 C 0.4324(5) 0.6852(9) 0.13156(18) 0.0172(11) Uani 1 1 d .
H3 H 0.5081 0.6542 0.1497 0.021 Uiso 1 1 calc R
C4 C 0.3946(5) 0.5433(9) 0.09160(19) 0.0181(11) Uani 1 1 d .
H4 H 0.4478 0.4227 0.0832 0.022 Uiso 1 1 calc R
C5 C 0.2811(5) 0.5774(9) 0.06454(17) 0.0145(10) Uani 1 1 d .
C6 C 0.1990(4) 0.7638(9) 0.07738(17) 0.0138(10) Uani 1 1 d .
C7 C 0.0775(5) 0.8078(9) 0.05342(17) 0.0169(11) Uani 1 1 d .
H7 H 0.0461 0.7113 0.0283 0.020 Uiso 1 1 calc R
C8 C 0.0080(5) 0.9928(10) 0.06767(18) 0.0195(11) Uani 1 1 d .
H8 H -0.0714 1.0247 0.0524 0.023 Uiso 1 1 calc R
C9 C 0.0581(5) 1.1358(9) 0.10604(18) 0.0173(10) Uani 1 1 d .
H9 H 0.0105 1.2640 0.1148 0.021 Uiso 1 1 calc R
N1 N 0.1681(4) 1.0977(8) 0.12996(14) 0.0169(9) Uani 1 1 d .
C10 C 0.2790(4) 0.5861(9) -0.03450(18) 0.0158(10) Uani 1 1 d .
C11 C 0.2420(5) 0.5084(9) -0.08109(18) 0.0175(11) Uani 1 1 d .
H11 H 0.1999 0.3655 -0.0859 0.021 Uiso 1 1 calc R
C12 C 0.2683(5) 0.6456(11) -0.11996(19) 0.0222(12) Uani 1 1 d .
H12 H 0.2446 0.5935 -0.1509 0.027 Uiso 1 1 calc R
C13 C 0.3302(5) 0.8615(10) -0.11301(18) 0.0194(11) Uani 1 1 d .
H13 H 0.3474 0.9538 -0.1392 0.023 Uiso 1 1 calc R
C14 C 0.3657(5) 0.9368(10) -0.06695(19) 0.0208(11) Uani 1 1 d .
H14 H 0.4057 1.0817 -0.0623 0.025 Uiso 1 1 calc R
C15 C 0.3427(5) 0.8009(9) -0.02774(18) 0.0162(10) Uani 1 1 d .
H15 H 0.3694 0.8517 0.0031 0.019 Uiso 1 1 calc R
C16 C 0.4844(4) 1.0208(9) 0.21598(17) 0.0138(10) Uani 1 1 d .
C17 C 0.4854(4) 1.2034(9) 0.25649(17) 0.0130(10) Uani 1 1 d .
C18 C 0.3788(5) 1.3854(10) 0.25036(18) 0.0187(11) Uani 1 1 d .
H18A H 0.3830 1.4660 0.2203 0.028 Uiso 1 1 calc R
H18B H 0.3880 1.4972 0.2762 0.028 Uiso 1 1 calc R
H18C H 0.2985 1.3073 0.2507 0.028 Uiso 1 1 calc R
C20 C 0.6146(5) 1.3282(10) 0.2590(2) 0.0219(12) Uani 1 1 d .
H20A H 0.6810 1.2131 0.2630 0.033 Uiso 1 1 calc R
H20B H 0.6211 1.4346 0.2858 0.033 Uiso 1 1 calc R
H20C H 0.6223 1.4148 0.2299 0.033 Uiso 1 1 calc R
C19 C 0.4735(5) 1.0657(10) 0.30327(18) 0.0209(11) Uani 1 1 d .
H19A H 0.3906 0.9973 0.3028 0.031 Uiso 1 1 calc R
H19B H 0.4865 1.1708 0.3301 0.031 Uiso 1 1 calc R
H19C H 0.5362 0.9432 0.3060 0.031 Uiso 1 1 calc R

loop_
_atom_site_aniso_label
_atom_site_aniso_U_11
_atom_site_aniso_U_22
_atom_site_aniso_U_33
_atom_site_aniso_U_23
_atom_site_aniso_U_13
_atom_site_aniso_U_12
S1 0.0256(7) 0.0109(6) 0.0172(6) -0.0027(5) 0.0025(5) -0.0028(5)
O1 0.0159(18) 0.0186(19) 0.027(2) 0.0002(16) -0.0046(15) 0.0057(16)
N2 0.0124(19) 0.016(2) 0.014(2) -0.0040(17) -0.0014(16) 0.0042(17)
C1 0.017(2) 0.014(2) 0.013(2) 0.0031(19) 0.0030(18) -0.002(2)
C2 0.014(2) 0.015(2) 0.013(2) 0.004(2) 0.0011(18) -0.001(2)
C3 0.016(2) 0.015(3) 0.021(3) 0.003(2) 0.000(2) 0.004(2)
C4 0.019(3) 0.013(2) 0.023(3) 0.004(2) 0.005(2) 0.004(2)
C5 0.019(2) 0.010(2) 0.015(2) -0.0021(19) 0.0032(19) -0.004(2)
C6 0.014(2) 0.015(2) 0.012(2) 0.0024(19) 0.0010(18) -0.002(2)
C7 0.019(3) 0.019(3) 0.012(2) 0.000(2) 0.0009(19) -0.001(2)
C8 0.015(2) 0.025(3) 0.018(3) 0.004(2) -0.001(2) 0.001(2)
C9 0.014(2) 0.017(3) 0.020(2) 0.000(2) 0.0007(19) 0.002(2)
N1 0.017(2) 0.018(2) 0.015(2) -0.0004(18) 0.0008(16) 0.0020(18)
C10 0.013(2) 0.015(2) 0.019(2) 0.002(2) 0.0039(19) 0.005(2)
C11 0.015(2) 0.016(3) 0.021(3) -0.003(2) -0.0031(19) 0.003(2)
C12 0.015(2) 0.035(3) 0.016(2) -0.005(2) -0.0007(19) 0.004(2)
C13 0.021(3) 0.018(3) 0.020(3) 0.003(2) 0.005(2) 0.004(2)
C14 0.019(3) 0.018(3) 0.026(3) -0.002(2) 0.004(2) 0.000(2)
C15 0.018(2) 0.015(2) 0.016(2) -0.003(2) 0.0036(19) 0.000(2)
C16 0.012(2) 0.014(2) 0.016(2) 0.003(2) 0.0008(18) -0.002(2)
C17 0.012(2) 0.014(2) 0.012(2) -0.0027(19) -0.0056(18) -0.0038(19)
C18 0.020(3) 0.018(3) 0.018(2) 0.000(2) 0.000(2) 0.000(2)
C20 0.015(2) 0.023(3) 0.028(3) -0.003(2) -0.002(2) -0.005(2)
C19 0.025(3) 0.021(3) 0.016(2) 0.002(2) -0.006(2) 0.002(2)

loop_
_atom_type_symbol
_atom_type_description
_atom_type_scat_dispersion_real
_atom_type_scat_dispersion_imag
_atom_type_scat_source
C C 0.0033 0.0016 'International Tables Vol C Tables 4.2.6.8 and 6.1.1.4'
H H 0.0000 0.0000 'International Tables Vol C Tables 4.2.6.8 and 6.1.1.4'
N N 0.0061 0.0033 'International Tables Vol C Tables 4.2.6.8 and 6.1.1.4'
O O 0.0106 0.0060 'International Tables Vol C Tables 4.2.6.8 and 6.1.1.4'
S S 0.1246 0.1234 'International Tables Vol C Tables 4.2.6.8 and 6.1.1.4'

loop_
_geom_angle_atom_site_label_1
_geom_angle_atom_site_label_2
_geom_angle_atom_site_label_3
_geom_angle
C5 S1 C10 102.2(2)
C16 N2 C2 127.9(4)
C16 N2 H2 116.0
C2 N2 H2 116.0
N1 C1 C6 122.3(4)
N1 C1 C2 117.7(4)
C6 C1 C2 120.0(5)
C3 C2 N2 125.7(4)
C3 C2 C1 119.9(5)
N2 C2 C1 114.4(4)
C2 C3 C4 119.9(5)
C2 C3 H3 120.0
C4 C3 H3 120.0
C5 C4 C3 122.2(5)
C5 C4 H4 118.9
C3 C4 H4 118.9
C4 C5 C6 119.0(4)
C4 C5 S1 119.1(4)
C6 C5 S1 121.8(4)
C1 C6 C7 117.3(5)
C1 C6 C5 119.0(4)
C7 C6 C5 123.7(5)
C8 C7 C6 119.2(5)
C8 C7 H7 120.4
C6 C7 H7 120.4
C7 C8 C9 119.1(5)
C7 C8 H8 120.4
C9 C8 H8 120.4
N1 C9 C8 123.7(5)
N1 C9 H9 118.2
C8 C9 H9 118.2
C9 N1 C1 118.3(4)
C15 C10 C11 119.7(5)
C15 C10 S1 123.4(4)
C11 C10 S1 116.9(4)
C12 C11 C10 119.6(5)
C12 C11 H11 120.2
C10 C11 H11 120.2
C11 C12 C13 120.5(5)
C11 C12 H12 119.8
C13 C12 H12 119.8
C14 C13 C12 119.4(5)
C14 C13 H13 120.3
C12 C13 H13 120.3
C15 C14 C13 121.1(5)
C15 C14 H14 119.4
C13 C14 H14 119.4
C14 C15 C10 119.7(5)
C14 C15 H15 120.2
C10 C15 H15 120.2
O1 C16 N2 122.1(5)
O1 C16 C17 120.7(4)
N2 C16 C17 117.1(4)
C18 C17 C16 114.4(4)
C18 C17 C19 109.1(4)
C16 C17 C19 106.8(4)
C18 C17 C20 109.9(4)
C16 C17 C20 107.3(4)
C19 C17 C20 109.2(4)
C17 C18 H18A 109.5
C17 C18 H18B 109.5
H18A C18 H18B 109.5
C17 C18 H18C 109.5
H18A C18 H18C 109.5
H18B C18 H18C 109.5
C17 C20 H20A 109.5
C17 C20 H20B 109.5
H20A C20 H20B 109.5
C17 C20 H20C 109.5
H20A C20 H20C 109.5
H20B C20 H20C 109.5
C17 C19 H19A 109.5
C17 C19 H19B 109.5
H19A C19 H19B 109.5
C17 C19 H19C 109.5
H19A C19 H19C 109.5
H19B C19 H19C 109.5

loop_
_geom_bond_atom_site_label_1
_geom_bond_atom_site_label_2
_geom_bond_distance
S1 C5 1.770(5)
S1 C10 1.787(5)
O1 C16 1.223(6)
N2 C16 1.366(6)
N2 C2 1.402(6)
N2 H2 0.8600
C1 N1 1.359(7)
C1 C6 1.423(7)
C1 C2 1.430(7)
C2 C3 1.378(7)
C3 C4 1.409(7)
C3 H3 0.9300
C4 C5 1.381(7)
C4 H4 0.9300
C5 C6 1.434(7)
C6 C7 1.424(7)
C7 C8 1.361(7)
C7 H7 0.9300
C8 C9 1.414(7)
C8 H8 0.9300
C9 N1 1.313(6)
C9 H9 0.9300
C10 C15 1.399(7)
C10 C11 1.401(7)
C11 C12 1.384(8)
C11 H11 0.9300
C12 C13 1.396(8)
C12 H12 0.9300
C13 C14 1.380(7)
C13 H13 0.9300
C14 C15 1.378(7)
C14 H14 0.9300
C15 H15 0.9300
C16 C17 1.535(7)
C17 C18 1.530(7)
C17 C19 1.537(7)
C17 C20 1.538(7)
C18 H18A 0.9600
C18 H18B 0.9600
C18 H18C 0.9600
C20 H20A 0.9600
C20 H20B 0.9600
C20 H20C 0.9600
C19 H19A 0.9600
C19 H19B 0.9600
C19 H19C 0.9600

loop_
_geom_hbond_atom_site_label_D
_geom_hbond_atom_site_label_H
_geom_hbond_atom_site_label_A
_geom_hbond_distance_DH
_geom_hbond_distance_HA
_geom_hbond_distance_DA
_geom_hbond_angle_DHA
N2 H2 N1 0.86 2.22 2.642(6) 109.9

loop_
_geom_torsion_atom_site_label_1
_geom_torsion_atom_site_label_2
_geom_torsion_atom_site_label_3
_geom_torsion_atom_site_label_4
_geom_torsion
C16 N2 C2 C3 -4.8(8)
C16 N2 C2 C1 174.9(5)
N1 C1 C2 C3 180.0(4)
C6 C1 C2 C3 0.8(7)
N1 C1 C2 N2 0.3(6)
C6 C1 C2 N2 -178.9(4)
N2 C2 C3 C4 -178.7(5)
C1 C2 C3 C4 1.7(7)
C2 C3 C4 C5 -2.2(8)
C3 C4 C5 C6 0.2(7)
C3 C4 C5 S1 177.9(4)
C10 S1 C5 C4 -101.3(4)
C10 S1 C5 C6 76.3(4)
N1 C1 C6 C7 -2.6(7)
C2 C1 C6 C7 176.5(4)
N1 C1 C6 C5 178.1(4)
C2 C1 C6 C5 -2.7(7)
C4 C5 C6 C1 2.2(7)
S1 C5 C6 C1 -175.4(4)
C4 C5 C6 C7 -177.0(5)
S1 C5 C6 C7 5.4(7)
C1 C6 C7 C8 2.2(7)
C5 C6 C7 C8 -178.5(5)
C6 C7 C8 C9 -0.3(7)
C7 C8 C9 N1 -1.7(8)
C8 C9 N1 C1 1.4(8)
C6 C1 N1 C9 0.8(7)
C2 C1 N1 C9 -178.3(5)
C5 S1 C10 C15 10.3(5)
C5 S1 C10 C11 -170.9(4)
C15 C10 C11 C12 -0.2(7)
S1 C10 C11 C12 -179.1(4)
C10 C11 C12 C13 -0.7(8)
C11 C12 C13 C14 0.4(8)
C12 C13 C14 C15 1.0(8)
C13 C14 C15 C10 -1.9(8)
C11 C10 C15 C14 1.5(7)
S1 C10 C15 C14 -179.7(4)
C2 N2 C16 O1 3.2(8)
C2 N2 C16 C17 -174.8(4)
O1 C16 C17 C18 176.3(4)
N2 C16 C17 C18 -5.6(6)
O1 C16 C17 C19 -62.8(6)
N2 C16 C17 C19 115.2(5)
O1 C16 C17 C20 54.2(6)
N2 C16 C17 C20 -127.8(5)
